data_4338857
loop_
_publ_author_name
'Gerasimchuk, Nikolay'
'Maher, Tiffany'
'Durham, Paul'
'Domasevitch, Konstantin V.'
'Wilking, Janet'
'Mokhir, Andrew'

_publ_section_title
;
 Tin(IV) cyanoximates: synthesis, characterization, and cytotoxicity.
;
_journal_issue 18
_journal_name_full 'Inorganic chemistry'
_journal_page_first 7268
_journal_page_last 7284
_journal_paper_doi 10.1021/ic061354f
_journal_volume 46
_journal_year 2007
_chemical_formula_moiety 'C9 H13 N3 O S Sn'
_chemical_formula_sum 'C9 H13 N3 O S Sn'
_chemical_formula_weight 329.97
_chemical_name_systematic
;
 ?
;
_space_group_IT_number 4
_symmetry_cell_setting monoclinic
_symmetry_space_group_name_Hall 'P 2yb'
_symmetry_space_group_name_H-M 'P 1 21 1'
_atom_sites_solution_hydrogens geom
_atom_sites_solution_primary direct
_atom_sites_solution_secondary difmap
_audit_creation_method SHELXL-97
_cell_angle_alpha 90.00
_cell_angle_beta 100.12(3)
_cell_angle_gamma 90.00
_cell_formula_units_Z 2
_cell_length_a 8.295(2)
_cell_length_b 7.3320(10)
_cell_length_c 11.095(2)
_cell_measurement_reflns_used 24
_cell_measurement_temperature 223(2)
_cell_measurement_theta_max 24.12
_cell_measurement_theta_min 7.51
_cell_volume 664.3(2)
_computing_cell_refinement 'DIF4, Fa. Stoe'
_computing_data_collection 'DIF4, Fa. Stoe'
_computing_data_reduction 'REDU4, Fa. Stoe'
_computing_molecular_graphics 'Diamond 2.1c (Brandenburg, 1999)'
_computing_publication_material 'SHELXL-97 (Sheldrick, 1997)'
_computing_structure_refinement 'SHELXL-97 (Sheldrick, 1997)'
_computing_structure_solution 'SHELXS-97 (Sheldrick, 1990)'
_diffrn_ambient_temperature 223(2)
_diffrn_measured_fraction_theta_full 1.000
_diffrn_measured_fraction_theta_max 1.000
_diffrn_measurement_device_type 'Stoe STADI4'
_diffrn_measurement_method 'non-profiled \w-2\q scans'
_diffrn_radiation_monochromator graphite
_diffrn_radiation_source 'fine-focus sealed tube'
_diffrn_radiation_type MoK\a
_diffrn_radiation_wavelength 0.71073
_diffrn_reflns_av_R_equivalents 0.0098
_diffrn_reflns_av_sigmaI/netI 0.0127
_diffrn_reflns_limit_h_max 11
_diffrn_reflns_limit_h_min -11
_diffrn_reflns_limit_k_max 10
_diffrn_reflns_limit_k_min -10
_diffrn_reflns_limit_l_max 15
_diffrn_reflns_limit_l_min -15
_diffrn_reflns_number 3260
_diffrn_reflns_theta_full 30.02
_diffrn_reflns_theta_max 30.02
_diffrn_reflns_theta_min 1.86
_diffrn_standards_decay_% 0
_diffrn_standards_interval_time 120
_diffrn_standards_number 3
_exptl_absorpt_coefficient_mu 2.061
_exptl_absorpt_correction_T_max 0.6268
_exptl_absorpt_correction_T_min 0.4928
_exptl_absorpt_correction_type psi-scan
_exptl_absorpt_process_details '(North et al., 1968)'
_exptl_crystal_colour colorless
_exptl_crystal_density_diffrn 1.650
_exptl_crystal_density_method 'not measured'
_exptl_crystal_description prism
_exptl_crystal_F_000 324
_exptl_crystal_size_max 0.40
_exptl_crystal_size_mid 0.27
_exptl_crystal_size_min 0.25
_refine_diff_density_max 1.039
_refine_diff_density_min -0.611
_refine_diff_density_rms 0.089
_refine_ls_abs_structure_details 'Flack H D (1983), Acta Cryst. A39, 876-881'
_refine_ls_abs_structure_Flack 0.51(7)
_refine_ls_extinction_method none
_refine_ls_goodness_of_fit_ref 1.080
_refine_ls_hydrogen_treatment constr
_refine_ls_matrix_type full
_refine_ls_number_parameters 137
_refine_ls_number_reflns 3103
_refine_ls_number_restraints 1
_refine_ls_restrained_S_all 1.080
_refine_ls_R_factor_all 0.0302
_refine_ls_R_factor_gt 0.0263
_refine_ls_shift/su_max 0.004
_refine_ls_shift/su_mean 0.001
_refine_ls_structure_factor_coef Fsqd
_refine_ls_weighting_details 'calc w=1/[\s^2^(Fo^2^)+(0.0458P)^2^+0.2681P] where P=(Fo^2^+2Fc^2^)/3'
_refine_ls_weighting_scheme calc
_refine_ls_wR_factor_gt 0.0724
_refine_ls_wR_factor_ref 0.0745
_reflns_number_gt 2852
_reflns_number_total 3103
_reflns_threshold_expression >2sigma(I)
_cod_data_source_file ic061354f-file002.cif
_cod_data_source_block s331
_cod_depositor_comments
;
The following automatic conversions were performed:

'_symmetry_cell_setting' value 'Monoclinic' changed to 'monoclinic'
according to
/usr/data/users/saulius/automatic-downloads/retrospective/ACS/lib/dictionaries/cif_core.dic
dictionary named 'cif_core.dic' version 2.4.2 from 2011-04-26.

Automatic conversion script
Id: cif_fix_values 2281 2013-09-26 08:29:07Z andrius 
;
_cod_original_sg_symbol_H-M P2(1)
_cod_database_code 4338857

loop_
_symmetry_equiv_pos_as_xyz
'x, y, z'
'-x, y+1/2, -z'

loop_
_atom_site_label
_atom_site_type_symbol
_atom_site_fract_x
_atom_site_fract_y
_atom_site_fract_z
_atom_site_U_iso_or_equiv
_atom_site_adp_type
_atom_site_occupancy
_atom_site_symmetry_multiplicity
_atom_site_calc_flag
_atom_site_refinement_flags
Sn Sn 0.32310(2) 0.09627(17) 0.605393(16) 0.03815(7) Uani 1 1 d .
S S 0.81512(13) 0.1010(9) 1.00613(9) 0.0580(3) Uani 1 1 d .
O1 O 0.5797(3) 0.0749(14) 0.6174(2) 0.0463(15) Uani 1 1 d .
N1 N 0.6503(3) 0.1000(19) 0.7372(3) 0.0499(8) Uani 1 1 d .
N2 N 1.0639(3) 0.096(2) 0.8974(3) 0.0504(6) Uani 1 1 d .
N3 N 0.9711(4) 0.087(3) 0.5767(4) 0.0696(15) Uani 1 1 d .
C1 C 0.8087(4) 0.100(2) 0.7541(3) 0.0439(7) Uani 1 1 d .
C2 C 0.9045(4) 0.095(2) 0.8771(3) 0.0446(6) Uani 1 1 d .
C3 C 0.8971(4) 0.100(3) 0.6527(3) 0.0513(9) Uani 1 1 d .
C4 C 1.1227(5) 0.082(2) 1.0219(4) 0.0515(14) Uani 1 1 d .
C5 C 1.0081(6) 0.098(3) 1.0928(4) 0.0666(11) Uani 1 1 d .
H5A H 1.0318 0.1092 1.1803 0.080 Uiso 1 1 d R
C6 C 1.3052(6) 0.078(3) 1.0628(5) 0.071(3) Uani 1 1 d .
H6A H 1.3301 0.0768 1.1506 0.107 Uiso 1 1 d R
H6B H 1.3500 -0.0295 1.0315 0.107 Uiso 1 1 d R
H6C H 1.3520 0.1843 1.0324 0.107 Uiso 1 1 d R
C7 C 0.2842(16) -0.1450(17) 0.7008(12) 0.060(2) Uani 1 1 d .
H7A H 0.2946 -0.2451 0.6469 0.090 Uiso 1 1 d R
H7B H 0.1751 -0.1426 0.7186 0.090 Uiso 1 1 d R
H7C H 0.3613 -0.1597 0.7755 0.090 Uiso 1 1 d R
C8 C 0.3063(15) 0.3535(15) 0.6914(9) 0.0543(19) Uani 1 1 d .
H8A H 0.3308 0.4529 0.6413 0.081 Uiso 1 1 d R
H8B H 0.3843 0.3517 0.7664 0.081 Uiso 1 1 d R
H8C H 0.1981 0.3688 0.7095 0.081 Uiso 1 1 d R
C9 C 0.2749(5) 0.090(3) 0.4120(3) 0.0631(13) Uani 1 1 d .
H9A H 0.2995 0.2069 0.3807 0.095 Uiso 1 1 d R
H9B H 0.1615 0.0619 0.3838 0.095 Uiso 1 1 d R
H9C H 0.3419 -0.0016 0.3835 0.095 Uiso 1 1 d R

loop_
_atom_site_aniso_label
_atom_site_aniso_U_11
_atom_site_aniso_U_22
_atom_site_aniso_U_33
_atom_site_aniso_U_23
_atom_site_aniso_U_13
_atom_site_aniso_U_12
Sn 0.03080(10) 0.04230(11) 0.03972(11) 0.0012(3) 0.00171(7) 0.0011(3)
S 0.0564(5) 0.0685(8) 0.0495(4) -0.0031(19) 0.0100(4) 0.002(2)
O1 0.0333(10) 0.058(4) 0.0466(11) -0.0026(17) 0.0037(8) -0.0004(17)
N1 0.0364(12) 0.064(2) 0.0478(14) 0.016(4) 0.0036(11) -0.004(5)
N2 0.0400(12) 0.0534(15) 0.0539(14) 0.005(8) -0.0025(11) 0.001(7)
N3 0.0443(16) 0.104(4) 0.0598(18) -0.012(6) 0.0071(14) 0.012(6)
C1 0.0332(12) 0.0514(19) 0.0453(13) -0.002(6) 0.0022(11) -0.006(5)
C2 0.0406(13) 0.0449(15) 0.0459(14) 0.006(6) 0.0010(11) -0.002(6)
C3 0.0326(12) 0.069(3) 0.0494(16) 0.009(7) -0.0017(12) -0.001(7)
C4 0.0523(17) 0.039(4) 0.0561(17) -0.001(3) -0.0092(14) 0.000(3)
C5 0.073(3) 0.072(3) 0.0492(18) 0.011(7) -0.0047(18) -0.004(9)
C6 0.058(2) 0.075(8) 0.070(2) 0.004(4) -0.0158(19) -0.006(4)
C7 0.061(4) 0.048(3) 0.074(5) 0.016(3) 0.019(3) 0.019(3)
C8 0.054(4) 0.045(4) 0.063(4) -0.005(3) 0.008(3) 0.001(3)
C9 0.056(2) 0.088(4) 0.0436(15) -0.007(6) 0.0058(15) 0.018(6)

loop_
_atom_type_symbol
_atom_type_description
_atom_type_scat_dispersion_real
_atom_type_scat_dispersion_imag
_atom_type_scat_source
C C 0.0033 0.0016 'International Tables Vol C Tables 4.2.6.8 and 6.1.1.4'
H H 0.0000 0.0000 'International Tables Vol C Tables 4.2.6.8 and 6.1.1.4'
N N 0.0061 0.0033 'International Tables Vol C Tables 4.2.6.8 and 6.1.1.4'
O O 0.0106 0.0060 'International Tables Vol C Tables 4.2.6.8 and 6.1.1.4'
S S 0.1246 0.1234 'International Tables Vol C Tables 4.2.6.8 and 6.1.1.4'
Sn Sn -0.6537 1.4246 'International Tables Vol C Tables 4.2.6.8 and 6.1.1.4'

loop_
_geom_angle_atom_site_label_1
_geom_angle_atom_site_label_2
_geom_angle_atom_site_label_3
_geom_angle
C9 Sn C7 118.1(7)
C9 Sn O1 94.07(14)
C7 Sn O1 98.5(4)
C9 Sn C8 117.3(6)
C7 Sn C8 119.3(3)
O1 Sn C8 100.5(4)
C5 S C2 88.3(2)
N1 O1 Sn 107.8(2)
C1 N1 O1 113.0(3)
C2 N2 C4 109.9(3)
N1 C1 C3 121.9(3)
N1 C1 C2 120.6(3)
C3 C1 C2 117.5(3)
N2 C2 C1 122.2(3)
N2 C2 S 115.4(3)
C1 C2 S 122.4(3)
N3 C3 C1 175(2)
C5 C4 N2 114.7(4)
C5 C4 C6 127.2(4)
N2 C4 C6 117.5(4)
C4 C5 S 111.1(3)

loop_
_geom_bond_atom_site_label_1
_geom_bond_atom_site_label_2
_geom_bond_distance
Sn C9 2.113(4)
Sn C7 2.115(11)
Sn O1 2.115(3)
Sn C8 2.129(11)
S C5 1.717(5)
S C2 1.724(3)
O1 N1 1.368(5)
N1 C1 1.294(4)
N2 C2 1.302(4)
N2 C4 1.385(5)
N3 C3 1.130(6)
C1 C3 1.446(5)
C1 C2 1.454(4)
C4 C5 1.341(7)
C4 C6 1.502(6)

loop_
_geom_torsion_atom_site_label_1
_geom_torsion_atom_site_label_2
_geom_torsion_atom_site_label_3
_geom_torsion_atom_site_label_4
_geom_torsion
C9 Sn O1 N1 172.0(10)
C7 Sn O1 N1 -68.7(10)
C8 Sn O1 N1 53.3(9)
Sn O1 N1 C1 -176.3(11)
O1 N1 C1 C3 8(2)
O1 N1 C1 C2 -170.0(15)
C4 N2 C2 C1 -177.2(18)
C4 N2 C2 S 6.4(19)
N1 C1 C2 N2 -179.5(15)
C3 C1 C2 N2 2(3)
N1 C1 C2 S -3(3)
C3 C1 C2 S 178.3(14)
C5 S C2 N2 -1.9(15)
C5 S C2 C1 -178.2(16)
N1 C1 C3 N3 -120(14)
C2 C1 C3 N3 59(16)
C2 N2 C4 C5 -9(2)
C2 N2 C4 C6 178.7(17)
N2 C4 C5 S 8(2)
C6 C4 C5 S 179.0(15)
C2 S C5 C4 -3.4(16)
